data_7003144
loop_
_publ_author_name
'Escudero-Ad\'an, Eduardo C.'
'Benet-Buchholz, Jordi'
'Kleij, Arjan W.'

_publ_section_title
;
 Autocatalytic demetalation of a Zn(salphen) complex provoked by
 unprotected N-heterocycles
;
_journal_issue 6
_journal_name_full 'Dalton Transactions'
_journal_page_first 734
_journal_page_last 737
_journal_paper_doi 10.1039/b713039b
_journal_year 2008
_chemical_formula_sum 'C44 H54 N4 O2 Zn'
_chemical_formula_weight 736.28
_chemical_name_systematic
;
?
;
_space_group_IT_number 2
_symmetry_cell_setting triclinic
_symmetry_space_group_name_Hall '-P 1'
_symmetry_space_group_name_H-M 'P -1'
_atom_sites_solution_hydrogens geom
_atom_sites_solution_primary direct
_atom_sites_solution_secondary difmap
_audit_creation_method SHELXL-97
_cell_angle_alpha 103.503(4)
_cell_angle_beta 107.774(3)
_cell_angle_gamma 91.800(4)
_cell_formula_units_Z 2
_cell_length_a 9.4787(6)
_cell_length_b 14.6726(11)
_cell_length_c 14.9753(10)
_cell_measurement_reflns_used 7531
_cell_measurement_temperature 100(2)
_cell_measurement_theta_max 0.00
_cell_measurement_theta_min 0.00
_cell_volume 1916.6(2)
_computing_cell_refinement 'Bruker-Nonius Apex v1.0-22 2002'
_computing_data_collection 'Bruker-Nonius Apex v1.0-22 2002'
_computing_data_reduction 'SAINT+ Version 7.06A Bruker-Nonius, 2004'
_computing_molecular_graphics 'Shelxtl Version 6.12 (Sheldrick, 2001)'
_computing_publication_material 'Shelxtl Version 6.12 (Sheldrick, 2001)'
_computing_structure_refinement 'Shelxtl Version 6.12 (Sheldrick, 2001)'
_computing_structure_solution 'Shelxtl Version 6.12 (Sheldrick, 2001)'
_diffrn_ambient_temperature 100(2)
_diffrn_detector_area_resol_mean 512
_diffrn_detector_type '4K CCD area detector APEX II'
_diffrn_measured_fraction_theta_full 0.693
_diffrn_measured_fraction_theta_max 0.693
_diffrn_measurement_device_type 'Kappa 4-axis goniometer bruker-nonius'
_diffrn_measurement_method
;
Fullsphere data collection, phi and omega scans
;
_diffrn_measurement_specimen_support 'magnetic support whith 10 micron nylon fiber cryoloop'
_diffrn_radiation_monochromator 'Multilayer Montel 200 mirrors'
_diffrn_radiation_type MoK\a
_diffrn_radiation_wavelength 0.71073
_diffrn_reflns_av_R_equivalents 0.0288
_diffrn_reflns_av_sigmaI/netI 0.0379
_diffrn_reflns_limit_h_max 16
_diffrn_reflns_limit_h_min -16
_diffrn_reflns_limit_k_max 25
_diffrn_reflns_limit_k_min -14
_diffrn_reflns_limit_l_max 26
_diffrn_reflns_limit_l_min -27
_diffrn_reflns_number 37644
_diffrn_reflns_theta_full 39.97
_diffrn_reflns_theta_max 39.97
_diffrn_reflns_theta_min 2.55
_diffrn_source 'rotating anode X-ray tube'
_diffrn_source_current 90
_diffrn_source_power 50
_diffrn_source_size '3 mm x 0.3 mm fine focus'
_diffrn_source_type 'Bruker-Nonius FR 591'
_exptl_absorpt_coefficient_mu 0.683
_exptl_absorpt_correction_T_max 1.000000
_exptl_absorpt_correction_T_min 0.843338
_exptl_absorpt_correction_type empirical
_exptl_absorpt_process_details
;
SADABS Version 2.1 2003 Bruker-Nonius
Blessing, Acta Cryst. (1995) A51 33-38
;
_exptl_crystal_density_diffrn 1.276
_exptl_crystal_density_method 'not measured'
_exptl_crystal_description block
_exptl_crystal_F_000 784
_exptl_crystal_size_max 0.14
_exptl_crystal_size_mid 0.12
_exptl_crystal_size_min 0.07
_refine_diff_density_max 0.677
_refine_diff_density_min -0.301
_refine_diff_density_rms 0.068
_refine_ls_extinction_method none
_refine_ls_goodness_of_fit_ref 1.059
_refine_ls_hydrogen_treatment noref
_refine_ls_matrix_type full
_refine_ls_number_parameters 473
_refine_ls_number_reflns 16419
_refine_ls_number_restraints 0
_refine_ls_restrained_S_all 1.059
_refine_ls_R_factor_all 0.0404
_refine_ls_R_factor_gt 0.0332
_refine_ls_shift/su_max 0.004
_refine_ls_shift/su_mean 0.000
_refine_ls_structure_factor_coef Fsqd
_refine_ls_weighting_details 'calc w=1/[\s^2^(Fo^2^)+(0.0458P)^2^+0.3096P] where P=(Fo^2^+2Fc^2^)/3'
_refine_ls_weighting_scheme calc
_refine_ls_wR_factor_gt 0.0867
_refine_ls_wR_factor_ref 0.0905
_reflns_number_gt 14327
_reflns_number_total 16419
_reflns_threshold_expression >2sigma(I)
_cod_data_source_file b713039b.txt
_cod_data_source_block akw05_0m
_cod_depositor_comments
;
The following automatic conversions were performed:
'_symmetry_cell_setting' value 'Triclinic' changed to 'triclinic'
according to '/home/saulius/struct/CIF-dictionaries/cif_core.dic'
dictionary named 'cif_core.dic' version 2.4.1 from 2010-06-29.

Automatic conversion script
Id: cif_fix_enum 1527 2010-12-29 10:47:43Z saulius 
;
_cod_original_sg_symbol_H-M P-1
_cod_database_code 7003144

loop_
_symmetry_equiv_pos_as_xyz
'x, y, z'
'-x, -y, -z'

loop_
_atom_site_label
_atom_site_type_symbol
_atom_site_fract_x
_atom_site_fract_y
_atom_site_fract_z
_atom_site_U_iso_or_equiv
_atom_site_adp_type
_atom_site_occupancy
_atom_site_symmetry_multiplicity
_atom_site_calc_flag
_atom_site_refinement_flags
_atom_site_disorder_assembly
_atom_site_disorder_group
Zn1 Zn 0.655090(10) 0.300299(8) 0.039872(6) 0.00945(3) Uani 1 1 d . . .
O1 O 0.85977(7) 0.30344(6) 0.12657(4) 0.01274(14) Uani 1 1 d . . .
N1 N 0.62561(7) 0.41368(6) 0.14351(5) 0.01058(14) Uani 1 1 d . . .
C1 C 0.94074(8) 0.36573(7) 0.20402(5) 0.01070(16) Uani 1 1 d . . .
O2 O 0.69773(7) 0.24860(6) -0.08271(4) 0.01300(14) Uani 1 1 d . . .
N2 N 0.46346(7) 0.35109(6) -0.03989(5) 0.01038(14) Uani 1 1 d . . .
C2 C 1.09673(8) 0.35541(7) 0.24661(5) 0.01038(16) Uani 1 1 d . . .
N3 N 0.54340(8) 0.18619(7) 0.06125(5) 0.01300(15) Uani 1 1 d . . .
C3 C 1.18101(9) 0.42406(8) 0.32815(6) 0.01180(17) Uani 1 1 d . . .
H3A H 1.2836 0.4173 0.3549 0.014 Uiso 1 1 calc R . .
N4 N 0.37122(8) 0.06477(7) 0.02806(5) 0.01394(16) Uani 1 1 d . . .
C4 C 1.12552(9) 0.50334(8) 0.37439(5) 0.01172(17) Uani 1 1 d . . .
C5 C 0.97724(9) 0.51231(8) 0.33406(6) 0.01192(17) Uani 1 1 d . . .
H5A H 0.9363 0.5653 0.3627 0.014 Uiso 1 1 calc R . .
C6 C 0.88337(9) 0.44473(7) 0.25085(5) 0.01100(16) Uani 1 1 d . . .
C7 C 0.73162(9) 0.46456(7) 0.21785(5) 0.01122(16) Uani 1 1 d . . .
H7A H 0.7062 0.5203 0.2538 0.013 Uiso 1 1 calc R . .
C8 C 0.48365(8) 0.44575(7) 0.11689(5) 0.00997(16) Uani 1 1 d . . .
C9 C 0.42531(9) 0.50354(8) 0.18185(6) 0.01274(17) Uani 1 1 d . . .
H9A H 0.4789 0.5199 0.2493 0.015 Uiso 1 1 calc R . .
C10 C 0.28898(9) 0.53727(8) 0.14815(6) 0.01454(18) Uani 1 1 d . . .
H10A H 0.2496 0.5767 0.1926 0.017 Uiso 1 1 calc R . .
C11 C 0.20977(9) 0.51333(8) 0.04907(6) 0.01434(18) Uani 1 1 d . . .
H11A H 0.1195 0.5396 0.0258 0.017 Uiso 1 1 calc R . .
C12 C 0.26243(9) 0.45144(8) -0.01537(6) 0.01230(17) Uani 1 1 d . . .
H12A H 0.2061 0.4334 -0.0824 0.015 Uiso 1 1 calc R . .
C13 C 0.39832(8) 0.41519(7) 0.01767(5) 0.00995(16) Uani 1 1 d . . .
C14 C 0.40023(9) 0.31883(7) -0.13257(5) 0.01149(17) Uani 1 1 d . . .
H14A H 0.3036 0.3361 -0.1596 0.014 Uiso 1 1 calc R . .
C15 C 0.46237(9) 0.25940(7) -0.19829(5) 0.01115(16) Uani 1 1 d . . .
C16 C 0.36941(9) 0.23432(8) -0.29590(5) 0.01287(17) Uani 1 1 d . . .
H16A H 0.2698 0.2499 -0.3106 0.015 Uiso 1 1 calc R . .
C17 C 0.41724(9) 0.18820(8) -0.37067(5) 0.01214(17) Uani 1 1 d . . .
C18 C 0.56824(9) 0.17086(8) -0.34511(5) 0.01226(17) Uani 1 1 d . . .
H18A H 0.6049 0.1414 -0.3959 0.015 Uiso 1 1 calc R . .
C19 C 0.66729(9) 0.19392(7) -0.25062(5) 0.01095(16) Uani 1 1 d . . .
C20 C 0.61244(8) 0.23477(7) -0.17214(5) 0.01032(16) Uani 1 1 d . . .
C21 C 1.16459(9) 0.27090(7) 0.20040(6) 0.01153(17) Uani 1 1 d . . .
C22 C 1.08426(10) 0.17747(8) 0.19965(6) 0.01511(18) Uani 1 1 d . . .
H22A H 1.0897 0.1773 0.2660 0.023 Uiso 1 1 calc R . .
H22B H 1.1325 0.1245 0.1732 0.023 Uiso 1 1 calc R . .
H22C H 0.9796 0.1713 0.1593 0.023 Uiso 1 1 calc R . .
C23 C 1.15037(10) 0.27203(8) 0.09542(6) 0.01582(19) Uani 1 1 d . . .
H23A H 1.1945 0.2181 0.0665 0.024 Uiso 1 1 calc R . .
H23B H 1.2027 0.3307 0.0955 0.024 Uiso 1 1 calc R . .
H23C H 1.0448 0.2679 0.0575 0.024 Uiso 1 1 calc R . .
C24 C 1.33104(10) 0.27277(9) 0.25595(7) 0.0169(2) Uani 1 1 d . . .
H24A H 1.3434 0.2725 0.3233 0.025 Uiso 1 1 calc R . .
H24B H 1.3861 0.3299 0.2548 0.025 Uiso 1 1 calc R . .
H24C H 1.3697 0.2171 0.2251 0.025 Uiso 1 1 calc R . .
C25 C 1.22914(9) 0.57594(8) 0.46327(6) 0.01326(18) Uani 1 1 d . . .
C26 C 1.34257(11) 0.62783(9) 0.43216(7) 0.0196(2) Uani 1 1 d . . .
H26A H 1.3988 0.5820 0.4026 0.029 Uiso 1 1 calc R . .
H26B H 1.4114 0.6729 0.4891 0.029 Uiso 1 1 calc R . .
H26C H 1.2896 0.6616 0.3850 0.029 Uiso 1 1 calc R . .
C27 C 1.31310(10) 0.52567(9) 0.54004(6) 0.0180(2) Uani 1 1 d . . .
H27A H 1.3756 0.4824 0.5135 0.027 Uiso 1 1 calc R . .
H27B H 1.2410 0.4900 0.5576 0.027 Uiso 1 1 calc R . .
H27C H 1.3761 0.5726 0.5979 0.027 Uiso 1 1 calc R . .
C28 C 1.14439(11) 0.64911(10) 0.51017(7) 0.0213(2) Uani 1 1 d . . .
H28A H 1.2151 0.6944 0.5660 0.032 Uiso 1 1 calc R . .
H28B H 1.0733 0.6174 0.5318 0.032 Uiso 1 1 calc R . .
H28C H 1.0905 0.6824 0.4628 0.032 Uiso 1 1 calc R . .
C29 C 0.30854(10) 0.16202(8) -0.47489(6) 0.01419(18) Uani 1 1 d . . .
C30 C 0.24539(11) 0.25146(9) -0.50053(6) 0.0203(2) Uani 1 1 d . . .
H30A H 0.1740 0.2346 -0.5664 0.030 Uiso 1 1 calc R . .
H30B H 0.3270 0.2963 -0.4969 0.030 Uiso 1 1 calc R . .
H30C H 0.1949 0.2804 -0.4545 0.030 Uiso 1 1 calc R . .
C31 C 0.17876(12) 0.09141(10) -0.48250(7) 0.0226(2) Uani 1 1 d . . .
H31A H 0.1290 0.1193 -0.4357 0.034 Uiso 1 1 calc R . .
H31B H 0.2176 0.0335 -0.4683 0.034 Uiso 1 1 calc R . .
H31C H 0.1072 0.0766 -0.5483 0.034 Uiso 1 1 calc R . .
C32 C 0.38356(11) 0.11667(9) -0.54909(6) 0.0171(2) Uani 1 1 d . . .
H32A H 0.4234 0.0592 -0.5340 0.026 Uiso 1 1 calc R . .
H32B H 0.4650 0.1611 -0.5464 0.026 Uiso 1 1 calc R . .
H32C H 0.3102 0.1007 -0.6143 0.026 Uiso 1 1 calc R . .
C33 C 0.83304(9) 0.17716(8) -0.22964(6) 0.01238(17) Uani 1 1 d . . .
C34 C 0.87080(11) 0.13881(9) -0.32314(7) 0.0198(2) Uani 1 1 d . . .
H34A H 0.9767 0.1295 -0.3067 0.030 Uiso 1 1 calc R . .
H34B H 0.8496 0.1840 -0.3632 0.030 Uiso 1 1 calc R . .
H34C H 0.8102 0.0785 -0.3592 0.030 Uiso 1 1 calc R . .
C35 C 0.87383(11) 0.10526(9) -0.16818(7) 0.0191(2) Uani 1 1 d . . .
H35A H 0.8143 0.0445 -0.2039 0.029 Uiso 1 1 calc R . .
H35B H 0.8532 0.1281 -0.1070 0.029 Uiso 1 1 calc R . .
H35C H 0.9800 0.0974 -0.1545 0.029 Uiso 1 1 calc R . .
C36 C 0.93423(10) 0.27042(8) -0.17542(7) 0.01590(19) Uani 1 1 d . . .
H36A H 0.9132 0.2975 -0.1151 0.024 Uiso 1 1 calc R . .
H36B H 0.9149 0.3148 -0.2164 0.024 Uiso 1 1 calc R . .
H36C H 1.0389 0.2583 -0.1602 0.024 Uiso 1 1 calc R . .
C37 C 0.41905(9) 0.13685(8) -0.00145(6) 0.01395(18) Uani 1 1 d . . .
H37A H 0.3683 0.1507 -0.0613 0.017 Uiso 1 1 calc R . .
C38 C 0.47308(10) 0.06653(8) 0.11749(6) 0.01348(17) Uani 1 1 d . . .
C39 C 0.48190(12) 0.00729(9) 0.17922(7) 0.0201(2) Uani 1 1 d . . .
H39A H 0.4097 -0.0452 0.1638 0.024 Uiso 1 1 calc R . .
C40 C 0.60205(13) 0.02937(10) 0.26438(8) 0.0251(2) Uani 1 1 d . . .
H40A H 0.6131 -0.0092 0.3084 0.030 Uiso 1 1 calc R . .
C41 C 0.70816(13) 0.10781(10) 0.28697(7) 0.0230(2) Uani 1 1 d . . .
H41A H 0.7880 0.1213 0.3465 0.028 Uiso 1 1 calc R . .
C42 C 0.69947(10) 0.16583(8) 0.22482(6) 0.0169(2) Uani 1 1 d . . .
H42A H 0.7716 0.2184 0.2405 0.020 Uiso 1 1 calc R . .
C43 C 0.57981(9) 0.14353(8) 0.13811(6) 0.01255(17) Uani 1 1 d . . .
C44 C 0.23386(10) 0.00069(9) -0.02186(7) 0.0191(2) Uani 1 1 d . . .
H44A H 0.1558 0.0234 0.0053 0.029 Uiso 1 1 calc R . .
H44B H 0.2518 -0.0626 -0.0132 0.029 Uiso 1 1 calc R . .
H44C H 0.2019 -0.0017 -0.0912 0.029 Uiso 1 1 calc R . .

loop_
_atom_site_aniso_label
_atom_site_aniso_U_11
_atom_site_aniso_U_22
_atom_site_aniso_U_33
_atom_site_aniso_U_23
_atom_site_aniso_U_13
_atom_site_aniso_U_12
Zn1 0.00891(4) 0.00997(7) 0.00880(4) 0.00147(3) 0.00256(3) 0.00113(3)
O1 0.0107(2) 0.0117(4) 0.0118(2) -0.0014(2) 0.00102(18) 0.0018(2)
N1 0.0090(2) 0.0117(5) 0.0104(2) 0.0019(2) 0.00281(19) 0.0025(2)
C1 0.0096(3) 0.0115(5) 0.0103(3) 0.0018(3) 0.0029(2) 0.0003(3)
O2 0.0115(2) 0.0178(4) 0.0087(2) 0.0019(2) 0.00271(17) 0.0031(2)
N2 0.0103(2) 0.0108(5) 0.0099(2) 0.0017(2) 0.00375(19) 0.0011(3)
C2 0.0099(3) 0.0100(5) 0.0107(3) 0.0017(3) 0.0033(2) 0.0016(3)
N3 0.0128(3) 0.0130(5) 0.0141(3) 0.0043(3) 0.0049(2) 0.0011(3)
C3 0.0094(3) 0.0122(5) 0.0124(3) 0.0017(3) 0.0025(2) 0.0015(3)
N4 0.0129(3) 0.0110(5) 0.0180(3) 0.0024(3) 0.0060(2) 0.0007(3)
C4 0.0104(3) 0.0113(5) 0.0114(3) 0.0003(3) 0.0025(2) 0.0003(3)
C5 0.0108(3) 0.0112(6) 0.0116(3) -0.0001(3) 0.0027(2) 0.0020(3)
C6 0.0098(3) 0.0114(5) 0.0102(3) 0.0006(3) 0.0025(2) 0.0014(3)
C7 0.0105(3) 0.0114(5) 0.0109(3) 0.0012(3) 0.0033(2) 0.0025(3)
C8 0.0092(3) 0.0099(5) 0.0110(3) 0.0023(3) 0.0036(2) 0.0017(3)
C9 0.0121(3) 0.0133(6) 0.0125(3) 0.0011(3) 0.0051(2) 0.0026(3)
C10 0.0126(3) 0.0140(6) 0.0169(3) 0.0011(3) 0.0063(3) 0.0038(3)
C11 0.0104(3) 0.0140(6) 0.0183(3) 0.0035(3) 0.0045(2) 0.0035(3)
C12 0.0100(3) 0.0128(6) 0.0136(3) 0.0033(3) 0.0030(2) 0.0018(3)
C13 0.0091(3) 0.0104(5) 0.0106(3) 0.0026(3) 0.0036(2) 0.0011(3)
C14 0.0103(3) 0.0131(5) 0.0105(3) 0.0023(3) 0.0029(2) 0.0017(3)
C15 0.0110(3) 0.0119(5) 0.0098(3) 0.0015(3) 0.0033(2) 0.0010(3)
C16 0.0120(3) 0.0145(6) 0.0103(3) 0.0014(3) 0.0024(2) 0.0013(3)
C17 0.0134(3) 0.0117(5) 0.0098(3) 0.0014(3) 0.0025(2) 0.0007(3)
C18 0.0142(3) 0.0119(5) 0.0101(3) 0.0012(3) 0.0042(2) 0.0011(3)
C19 0.0118(3) 0.0099(5) 0.0110(3) 0.0018(3) 0.0042(2) 0.0013(3)
C20 0.0108(3) 0.0100(5) 0.0100(2) 0.0020(3) 0.0034(2) 0.0008(3)
C21 0.0109(3) 0.0115(5) 0.0118(3) 0.0016(3) 0.0040(2) 0.0020(3)
C22 0.0170(3) 0.0105(6) 0.0174(3) 0.0030(3) 0.0052(3) 0.0026(3)
C23 0.0178(3) 0.0177(6) 0.0134(3) 0.0028(3) 0.0078(3) 0.0034(3)
C24 0.0116(3) 0.0173(7) 0.0191(3) 0.0006(3) 0.0039(3) 0.0041(3)
C25 0.0115(3) 0.0119(6) 0.0129(3) -0.0011(3) 0.0022(2) -0.0003(3)
C26 0.0172(4) 0.0172(7) 0.0219(4) 0.0035(4) 0.0044(3) -0.0037(4)
C27 0.0176(3) 0.0196(7) 0.0128(3) 0.0021(3) 0.0009(3) 0.0008(4)
C28 0.0169(4) 0.0184(7) 0.0198(4) -0.0069(4) 0.0022(3) 0.0027(4)
C29 0.0150(3) 0.0153(6) 0.0097(3) 0.0006(3) 0.0022(2) 0.0010(3)
C30 0.0221(4) 0.0230(7) 0.0135(3) 0.0041(3) 0.0025(3) 0.0083(4)
C31 0.0212(4) 0.0254(8) 0.0156(3) -0.0014(4) 0.0037(3) -0.0065(4)
C32 0.0204(4) 0.0179(6) 0.0111(3) 0.0011(3) 0.0040(3) 0.0046(4)
C33 0.0122(3) 0.0116(5) 0.0135(3) 0.0017(3) 0.0054(2) 0.0025(3)
C34 0.0176(4) 0.0250(7) 0.0168(3) 0.0005(3) 0.0089(3) 0.0057(4)
C35 0.0182(4) 0.0174(7) 0.0250(4) 0.0091(4) 0.0082(3) 0.0068(4)
C36 0.0124(3) 0.0137(6) 0.0205(3) 0.0011(3) 0.0061(3) 0.0009(3)
C37 0.0131(3) 0.0129(6) 0.0163(3) 0.0041(3) 0.0051(2) 0.0021(3)
C38 0.0150(3) 0.0106(6) 0.0166(3) 0.0030(3) 0.0078(3) 0.0019(3)
C39 0.0242(4) 0.0161(7) 0.0242(4) 0.0090(4) 0.0110(3) 0.0013(4)
C40 0.0324(5) 0.0236(7) 0.0234(4) 0.0137(4) 0.0090(4) 0.0020(5)
C41 0.0271(4) 0.0243(7) 0.0177(4) 0.0097(4) 0.0044(3) 0.0011(4)
C42 0.0184(4) 0.0174(6) 0.0147(3) 0.0048(3) 0.0046(3) 0.0004(4)
C43 0.0139(3) 0.0109(5) 0.0142(3) 0.0032(3) 0.0065(2) 0.0018(3)
C44 0.0144(3) 0.0138(7) 0.0264(4) 0.0007(4) 0.0064(3) -0.0017(4)

loop_
_atom_type_symbol
_atom_type_description
_atom_type_scat_dispersion_real
_atom_type_scat_dispersion_imag
_atom_type_scat_source
C C 0.0033 0.0016 'International Tables Vol C Tables 4.2.6.8 and 6.1.1.4'
H H 0.0000 0.0000 'International Tables Vol C Tables 4.2.6.8 and 6.1.1.4'
N N 0.0061 0.0033 'International Tables Vol C Tables 4.2.6.8 and 6.1.1.4'
O O 0.0106 0.0060 'International Tables Vol C Tables 4.2.6.8 and 6.1.1.4'
Zn Zn 0.2839 1.4301 'International Tables Vol C Tables 4.2.6.8 and 6.1.1.4'

loop_
_geom_angle_atom_site_label_1
_geom_angle_atom_site_label_2
_geom_angle_atom_site_label_3
_geom_angle
_geom_angle_site_symmetry_1
_geom_angle_site_symmetry_3
_geom_angle_publ_flag
O1 Zn1 O2 96.05(3) . . ?
O1 Zn1 N1 88.34(3) . . ?
O2 Zn1 N1 150.95(3) . . ?
O1 Zn1 N3 102.30(3) . . ?
O2 Zn1 N3 104.57(3) . . ?
N1 Zn1 N3 102.47(3) . . ?
O1 Zn1 N2 158.48(3) . . ?
O2 Zn1 N2 88.94(3) . . ?
N1 Zn1 N2 77.56(3) . . ?
N3 Zn1 N2 96.62(3) . . ?
C1 O1 Zn1 131.63(7) . . ?
C7 N1 C8 119.44(9) . . ?
C7 N1 Zn1 125.15(6) . . ?
C8 N1 Zn1 114.14(5) . . ?
O1 C1 C6 123.05(8) . . ?
O1 C1 C2 119.59(9) . . ?
C6 C1 C2 117.36(7) . . ?
C20 O2 Zn1 130.01(6) . . ?
C14 N2 C13 121.94(8) . . ?
C14 N2 Zn1 123.32(7) . . ?
C13 N2 Zn1 114.30(5) . . ?
C3 C2 C1 118.25(9) . . ?
C3 C2 C21 121.91(8) . . ?
C1 C2 C21 119.83(7) . . ?
C37 N3 C43 105.08(8) . . ?
C37 N3 Zn1 124.65(6) . . ?
C43 N3 Zn1 130.25(6) . . ?
C2 C3 C4 124.79(8) . . ?
C37 N4 C38 106.82(7) . . ?
C37 N4 C44 126.70(8) . . ?
C38 N4 C44 126.38(9) . . ?
C5 C4 C3 116.66(8) . . ?
C5 C4 C25 122.80(9) . . ?
C3 C4 C25 120.53(8) . . ?
C4 C5 C6 121.93(9) . . ?
C5 C6 C1 120.99(8) . . ?
C5 C6 C7 114.94(9) . . ?
C1 C6 C7 124.04(8) . . ?
N1 C7 C6 126.28(9) . . ?
C9 C8 N1 124.12(7) . . ?
C9 C8 C13 119.81(8) . . ?
N1 C8 C13 116.06(8) . . ?
C10 C9 C8 120.15(8) . . ?
C9 C10 C11 120.09(9) . . ?
C12 C11 C10 120.15(9) . . ?
C11 C12 C13 120.42(8) . . ?
C12 C13 N2 126.08(7) . . ?
C12 C13 C8 119.02(8) . . ?
N2 C13 C8 114.87(7) . . ?
N2 C14 C15 126.12(8) . . ?
C16 C15 C14 114.47(8) . . ?
C16 C15 C20 120.72(8) . . ?
C14 C15 C20 124.44(7) . . ?
C17 C16 C15 122.63(8) . . ?
C16 C17 C18 116.17(7) . . ?
C16 C17 C29 119.51(8) . . ?
C18 C17 C29 124.28(8) . . ?
C19 C18 C17 124.59(8) . . ?
C18 C19 C20 118.64(8) . . ?
C18 C19 C33 121.17(7) . . ?
C20 C19 C33 120.19(7) . . ?
O2 C20 C15 122.99(7) . . ?
O2 C20 C19 120.24(8) . . ?
C15 C20 C19 116.77(7) . . ?
C2 C21 C24 111.93(7) . . ?
C2 C21 C23 109.87(8) . . ?
C24 C21 C23 107.75(7) . . ?
C2 C21 C22 110.60(7) . . ?
C24 C21 C22 107.52(9) . . ?
C23 C21 C22 109.07(7) . . ?
C28 C25 C4 112.36(7) . . ?
C28 C25 C26 108.40(10) . . ?
C4 C25 C26 109.04(7) . . ?
C28 C25 C27 107.93(8) . . ?
C4 C25 C27 109.75(9) . . ?
C26 C25 C27 109.30(8) . . ?
C32 C29 C17 112.25(7) . . ?
C32 C29 C30 108.59(8) . . ?
C17 C29 C30 109.38(8) . . ?
C32 C29 C31 108.25(9) . . ?
C17 C29 C31 109.36(7) . . ?
C30 C29 C31 108.94(9) . . ?
C34 C33 C35 107.16(9) . . ?
C34 C33 C36 106.88(7) . . ?
C35 C33 C36 108.92(8) . . ?
C34 C33 C19 112.03(7) . . ?
C35 C33 C19 111.26(7) . . ?
C36 C33 C19 110.41(9) . . ?
N3 C37 N4 113.30(8) . . ?
N4 C38 C39 131.52(9) . . ?
N4 C38 C43 105.65(8) . . ?
C39 C38 C43 122.81(9) . . ?
C40 C39 C38 116.27(9) . . ?
C39 C40 C41 121.45(10) . . ?
C42 C41 C40 121.94(9) . . ?
C41 C42 C43 117.11(9) . . ?
N3 C43 C42 130.48(8) . . ?
N3 C43 C38 109.14(7) . . ?
C42 C43 C38 120.38(8) . . ?

loop_
_geom_bond_atom_site_label_1
_geom_bond_atom_site_label_2
_geom_bond_distance
_geom_bond_site_symmetry_2
_geom_bond_publ_flag
Zn1 O1 1.9699(6) . ?
Zn1 O2 1.9825(6) . ?
Zn1 N1 2.0839(8) . ?
Zn1 N3 2.0910(8) . ?
Zn1 N2 2.1113(8) . ?
O1 C1 1.2988(10) . ?
N1 C7 1.2993(11) . ?
N1 C8 1.4110(12) . ?
C1 C6 1.4227(14) . ?
C1 C2 1.4489(12) . ?
O2 C20 1.3001(9) . ?
N2 C14 1.2951(10) . ?
N2 C13 1.4112(12) . ?
C2 C3 1.3869(12) . ?
C2 C21 1.5334(14) . ?
N3 C37 1.3222(11) . ?
N3 C43 1.3939(12) . ?
C3 C4 1.4120(15) . ?
N4 C37 1.3527(13) . ?
N4 C38 1.3854(12) . ?
N4 C44 1.4624(12) . ?
C4 C5 1.3741(12) . ?
C4 C25 1.5314(12) . ?
C5 C6 1.4207(12) . ?
C6 C7 1.4343(12) . ?
C8 C9 1.3943(12) . ?
C8 C13 1.4125(11) . ?
C9 C10 1.3885(14) . ?
C10 C11 1.3958(12) . ?
C11 C12 1.3851(14) . ?
C12 C13 1.4012(13) . ?
C14 C15 1.4357(13) . ?
C15 C16 1.4109(11) . ?
C15 C20 1.4372(12) . ?
C16 C17 1.3757(12) . ?
C17 C18 1.4120(13) . ?
C17 C29 1.5357(11) . ?
C18 C19 1.3941(11) . ?
C19 C20 1.4403(11) . ?
C19 C33 1.5449(12) . ?
C21 C24 1.5386(12) . ?
C21 C23 1.5405(11) . ?
C21 C22 1.5431(14) . ?
C25 C28 1.5289(16) . ?
C25 C26 1.5404(12) . ?
C25 C27 1.5407(14) . ?
C29 C32 1.5329(13) . ?
C29 C30 1.5402(17) . ?
C29 C31 1.5423(14) . ?
C33 C34 1.5348(12) . ?
C33 C35 1.5399(15) . ?
C33 C36 1.5410(14) . ?
C38 C39 1.3963(14) . ?
C38 C43 1.4036(13) . ?
C39 C40 1.3876(15) . ?
C40 C41 1.4100(16) . ?
C41 C42 1.3876(15) . ?
C42 C43 1.3995(12) . ?

loop_
_geom_torsion_atom_site_label_1
_geom_torsion_atom_site_label_2
_geom_torsion_atom_site_label_3
_geom_torsion_atom_site_label_4
_geom_torsion
_geom_torsion_site_symmetry_1
_geom_torsion_site_symmetry_2
_geom_torsion_site_symmetry_3
_geom_torsion_site_symmetry_4
_geom_torsion_publ_flag
O2 Zn1 O1 C1 138.84(7) . . . . ?
N1 Zn1 O1 C1 -12.38(7) . . . . ?
N3 Zn1 O1 C1 -114.77(7) . . . . ?
N2 Zn1 O1 C1 36.25(11) . . . . ?
O1 Zn1 N1 C7 12.31(7) . . . . ?
O2 Zn1 N1 C7 -87.19(9) . . . . ?
N3 Zn1 N1 C7 114.54(7) . . . . ?
N2 Zn1 N1 C7 -151.32(8) . . . . ?
O1 Zn1 N1 C8 179.31(6) . . . . ?
O2 Zn1 N1 C8 79.81(7) . . . . ?
N3 Zn1 N1 C8 -78.46(6) . . . . ?
N2 Zn1 N1 C8 15.68(5) . . . . ?
Zn1 O1 C1 C6 8.85(12) . . . . ?
Zn1 O1 C1 C2 -171.72(6) . . . . ?
O1 Zn1 O2 C20 -174.00(8) . . . . ?
N1 Zn1 O2 C20 -76.49(10) . . . . ?
N3 Zn1 O2 C20 81.58(9) . . . . ?
N2 Zn1 O2 C20 -14.98(9) . . . . ?
O1 Zn1 N2 C14 123.81(8) . . . . ?
O2 Zn1 N2 C14 19.91(7) . . . . ?
N1 Zn1 N2 C14 174.00(7) . . . . ?
N3 Zn1 N2 C14 -84.64(7) . . . . ?
O1 Zn1 N2 C13 -63.68(9) . . . . ?
O2 Zn1 N2 C13 -167.59(6) . . . . ?
N1 Zn1 N2 C13 -13.49(6) . . . . ?
N3 Zn1 N2 C13 87.87(6) . . . . ?
O1 C1 C2 C3 178.73(7) . . . . ?
C6 C1 C2 C3 -1.81(11) . . . . ?
O1 C1 C2 C21 -0.39(11) . . . . ?
C6 C1 C2 C21 179.07(7) . . . . ?
O1 Zn1 N3 C37 -156.86(8) . . . . ?
O2 Zn1 N3 C37 -57.18(9) . . . . ?
N1 Zn1 N3 C37 112.12(8) . . . . ?
N2 Zn1 N3 C37 33.45(9) . . . . ?
O1 Zn1 N3 C43 21.15(9) . . . . ?
O2 Zn1 N3 C43 120.83(8) . . . . ?
N1 Zn1 N3 C43 -69.87(9) . . . . ?
N2 Zn1 N3 C43 -148.55(9) . . . . ?
C1 C2 C3 C4 1.09(13) . . . . ?
C21 C2 C3 C4 -179.81(8) . . . . ?
C2 C3 C4 C5 -0.60(13) . . . . ?
C2 C3 C4 C25 -178.97(8) . . . . ?
C3 C4 C5 C6 0.89(12) . . . . ?
C25 C4 C5 C6 179.22(8) . . . . ?
C4 C5 C6 C1 -1.75(13) . . . . ?
C4 C5 C6 C7 -179.94(8) . . . . ?
O1 C1 C6 C5 -178.40(8) . . . . ?
C2 C1 C6 C5 2.16(12) . . . . ?
O1 C1 C6 C7 -0.38(13) . . . . ?
C2 C1 C6 C7 -179.82(8) . . . . ?
C8 N1 C7 C6 -176.22(8) . . . . ?
Zn1 N1 C7 C6 -9.85(12) . . . . ?
C5 C6 C7 N1 179.74(8) . . . . ?
C1 C6 C7 N1 1.61(14) . . . . ?
C7 N1 C8 C9 -28.68(12) . . . . ?
Zn1 N1 C8 C9 163.51(7) . . . . ?
C7 N1 C8 C13 151.85(8) . . . . ?
Zn1 N1 C8 C13 -15.95(9) . . . . ?
N1 C8 C9 C10 175.32(9) . . . . ?
C13 C8 C9 C10 -5.23(14) . . . . ?
C8 C9 C10 C11 0.07(15) . . . . ?
C9 C10 C11 C12 3.82(15) . . . . ?
C10 C11 C12 C13 -2.49(14) . . . . ?
C11 C12 C13 N2 179.24(8) . . . . ?
C11 C12 C13 C8 -2.63(13) . . . . ?
C14 N2 C13 C12 0.04(13) . . . . ?
Zn1 N2 C13 C12 -172.58(7) . . . . ?
C14 N2 C13 C8 -178.15(8) . . . . ?
Zn1 N2 C13 C8 9.23(9) . . . . ?
C9 C8 C13 C12 6.48(13) . . . . ?
N1 C8 C13 C12 -174.03(8) . . . . ?
C9 C8 C13 N2 -175.19(8) . . . . ?
N1 C8 C13 N2 4.30(11) . . . . ?
C13 N2 C14 C15 174.92(8) . . . . ?
Zn1 N2 C14 C15 -13.13(12) . . . . ?
N2 C14 C15 C16 179.94(9) . . . . ?
N2 C14 C15 C20 -7.02(15) . . . . ?
C14 C15 C16 C17 171.40(9) . . . . ?
C20 C15 C16 C17 -1.92(15) . . . . ?
C15 C16 C17 C18 -2.91(15) . . . . ?
C15 C16 C17 C29 179.09(9) . . . . ?
C16 C17 C18 C19 2.52(15) . . . . ?
C29 C17 C18 C19 -179.60(9) . . . . ?
C17 C18 C19 C20 2.73(15) . . . . ?
C17 C18 C19 C33 -176.74(9) . . . . ?
Zn1 O2 C20 C15 1.96(14) . . . . ?
Zn1 O2 C20 C19 -178.66(7) . . . . ?
C16 C15 C20 O2 -173.55(9) . . . . ?
C14 C15 C20 O2 13.83(15) . . . . ?
C16 C15 C20 C19 7.05(13) . . . . ?
C14 C15 C20 C19 -165.57(9) . . . . ?
C18 C19 C20 O2 173.27(9) . . . . ?
C33 C19 C20 O2 -7.26(14) . . . . ?
C18 C19 C20 C15 -7.32(13) . . . . ?
C33 C19 C20 C15 172.16(9) . . . . ?
C3 C2 C21 C24 0.75(11) . . . . ?
C1 C2 C21 C24 179.84(7) . . . . ?
C3 C2 C21 C23 -118.91(8) . . . . ?
C1 C2 C21 C23 60.18(9) . . . . ?
C3 C2 C21 C22 120.62(8) . . . . ?
C1 C2 C21 C22 -60.29(10) . . . . ?
C5 C4 C25 C28 9.07(13) . . . . ?
C3 C4 C25 C28 -172.66(9) . . . . ?
C5 C4 C25 C26 -111.13(10) . . . . ?
C3 C4 C25 C26 67.13(12) . . . . ?
C5 C4 C25 C27 129.16(9) . . . . ?
C3 C4 C25 C27 -52.57(10) . . . . ?
C16 C17 C29 C32 176.46(9) . . . . ?
C18 C17 C29 C32 -1.36(14) . . . . ?
C16 C17 C29 C30 55.85(11) . . . . ?
C18 C17 C29 C30 -121.97(10) . . . . ?
C16 C17 C29 C31 -63.38(13) . . . . ?
C18 C17 C29 C31 118.80(11) . . . . ?
C18 C19 C33 C34 2.92(14) . . . . ?
C20 C19 C33 C34 -176.54(9) . . . . ?
C18 C19 C33 C35 -117.01(10) . . . . ?
C20 C19 C33 C35 63.53(12) . . . . ?
C18 C19 C33 C36 121.92(9) . . . . ?
C20 C19 C33 C36 -57.54(11) . . . . ?
C43 N3 C37 N4 -0.28(12) . . . . ?
Zn1 N3 C37 N4 178.15(7) . . . . ?
C38 N4 C37 N3 -0.32(12) . . . . ?
C44 N4 C37 N3 176.36(9) . . . . ?
C37 N4 C38 C39 -177.61(12) . . . . ?
C44 N4 C38 C39 5.70(18) . . . . ?
C37 N4 C38 C43 0.77(11) . . . . ?
C44 N4 C38 C43 -175.92(10) . . . . ?
N4 C38 C39 C40 179.21(11) . . . . ?
C43 C38 C39 C40 1.06(17) . . . . ?
C38 C39 C40 C41 0.43(18) . . . . ?
C39 C40 C41 C42 -1.1(2) . . . . ?
C40 C41 C42 C43 0.24(18) . . . . ?
C37 N3 C43 C42 -179.76(11) . . . . ?
Zn1 N3 C43 C42 1.94(16) . . . . ?
C37 N3 C43 C38 0.77(11) . . . . ?
Zn1 N3 C43 C38 -177.54(7) . . . . ?
C41 C42 C43 N3 -178.21(11) . . . . ?
C41 C42 C43 C38 1.22(15) . . . . ?
N4 C38 C43 N3 -0.96(11) . . . . ?
C39 C38 C43 N3 177.60(10) . . . . ?
N4 C38 C43 C42 179.51(9) . . . . ?
C39 C38 C43 C42 -1.94(16) . . . . ?
